data_7043495
loop_
_publ_author_name
'Barroso, Sonia'
'Coelho, Ana M.'
'Ad\~ao, Pedro'
'Calhorda, Maria Jose'
'Martins, Ana M.'

_publ_section_title
;
 Radical reactions of diamine bis(phenolate) vanadium(III) complexes.
 Solid state binding of O2 to form a vanadium(V) peroxo complex
;
_journal_name_full 'Dalton Trans.'
_journal_paper_doi 10.1039/C7DT01699A
_journal_year 2017
_chemical_absolute_configuration syn
_chemical_formula_moiety 'C37 H58 Cl N2 O4 V'
_chemical_formula_sum 'C37 H58 Cl N2 O4 V'
_chemical_formula_weight 681.24
_space_group_crystal_system monoclinic
_space_group_IT_number 4
_space_group_name_Hall 'P 2yb'
_space_group_name_H-M_alt 'P 1 21 1'
_symmetry_space_group_name_Hall 'P 2yb'
_symmetry_space_group_name_H-M 'P 1 21 1'
_atom_sites_solution_hydrogens geom
_audit_creation_method SHELXL-2016/6
_audit_update_record
;
2017-06-28 deposited with the CCDC.
2017-06-30 downloaded from the CCDC.
;
_cell_angle_alpha 90
_cell_angle_beta 112.27(2)
_cell_angle_gamma 90
_cell_formula_units_Z 2
_cell_length_a 14.468(11)
_cell_length_b 7.746(5)
_cell_length_c 17.587(13)
_cell_measurement_reflns_used 733
_cell_measurement_temperature 150(2)
_cell_measurement_theta_max 16.92
_cell_measurement_theta_min 2.77
_cell_volume 1824(2)
_computing_cell_refinement 'Bruker SAINT'
_computing_data_collection 'Bruker APEX2'
_computing_data_reduction 'Bruker SAINT'
_computing_molecular_graphics 'Ortep3 for Windows v2.0 (L.J. Farrugia, J. Appl. Cryst. (1997) 30, 565)'
_computing_publication_material 'enCIFer v1.6'
_computing_structure_refinement 'SHELXL-2016/6 (Sheldrick, 2016)'
_computing_structure_solution 'Sir2004 (M.C. Burla et al, 2005)'
_diffrn_ambient_temperature 150(2)
_diffrn_measured_fraction_theta_full 0.980
_diffrn_measured_fraction_theta_max 0.980
_diffrn_measurement_device_type 'Bruker APEX-II CCD'
_diffrn_measurement_method '\f and \w scans'
_diffrn_radiation_probe x-ray
_diffrn_radiation_type MoK\a
_diffrn_radiation_wavelength 0.71073
_diffrn_reflns_av_R_equivalents 0.1784
_diffrn_reflns_av_unetI/netI 0.3340
_diffrn_reflns_Laue_measured_fraction_full 0.980
_diffrn_reflns_Laue_measured_fraction_max 0.980
_diffrn_reflns_limit_h_max 16
_diffrn_reflns_limit_h_min -16
_diffrn_reflns_limit_k_max 8
_diffrn_reflns_limit_k_min -7
_diffrn_reflns_limit_l_max 18
_diffrn_reflns_limit_l_min -19
_diffrn_reflns_number 16581
_diffrn_reflns_point_group_measured_fraction_full 0.916
_diffrn_reflns_point_group_measured_fraction_max 0.916
_diffrn_reflns_theta_full 24.057
_diffrn_reflns_theta_max 24.057
_diffrn_reflns_theta_min 2.912
_diffrn_source 'sealed tube'
_exptl_absorpt_coefficient_mu 0.385
_exptl_absorpt_correction_T_max 0.985
_exptl_absorpt_correction_T_min 0.893
_exptl_absorpt_correction_type multi-scan
_exptl_absorpt_process_details 'SADABS,  G. M. Sheldrick, 1996'
_exptl_crystal_colour blue
_exptl_crystal_density_diffrn 1.240
_exptl_crystal_description prism
_exptl_crystal_F_000 732
_exptl_crystal_size_max 0.300
_exptl_crystal_size_mid 0.180
_exptl_crystal_size_min 0.040
_refine_diff_density_max 0.742
_refine_diff_density_min -0.867
_refine_diff_density_rms 0.130
_refine_ls_abs_structure_details
;
 Flack x determined using 411 quotients [(I+)-(I-)]/[(I+)+(I-)]
 (Parsons, Flack and Wagner, Acta Cryst. B69 (2013) 249-259).
;
_refine_ls_abs_structure_Flack 0.02(6)
_refine_ls_extinction_method none
_refine_ls_goodness_of_fit_ref 0.905
_refine_ls_hydrogen_treatment constr
_refine_ls_matrix_type full
_refine_ls_number_parameters 419
_refine_ls_number_reflns 5273
_refine_ls_number_restraints 79
_refine_ls_restrained_S_all 0.908
_refine_ls_R_factor_all 0.2538
_refine_ls_R_factor_gt 0.1199
_refine_ls_shift/su_max 0.000
_refine_ls_shift/su_mean 0.000
_refine_ls_structure_factor_coef Fsqd
_refine_ls_weighting_details 'w=1/[\s^2^(Fo^2^)+(0.1656P)^2^] where P=(Fo^2^+2Fc^2^)/3'
_refine_ls_weighting_scheme calc
_refine_ls_wR_factor_gt 0.2684
_refine_ls_wR_factor_ref 0.3221
_reflns_Friedel_coverage 0.724
_reflns_Friedel_fraction_full 0.840
_reflns_Friedel_fraction_max 0.840
_reflns_number_gt 1924
_reflns_number_total 5273
_reflns_threshold_expression 'I > 2\s(I)'
_cod_data_source_file c7dt01699a2.cif
_cod_data_source_block 7
_cod_database_code 7043495
_shelx_shelxl_version_number 2016/6
_shelx_space_group_comment
;
The symmetry employed for this shelxl refinement is uniquely defined
by the following loop, which should always be used as a source of
symmetry information in preference to the above space-group names.
They are only intended as comments.
;
_shelx_estimated_absorpt_t_min 0.893
_shelx_estimated_absorpt_t_max 0.985

loop_
_space_group_symop_operation_xyz
'x, y, z'
'-x, y+1/2, -z'

loop_
_atom_site_label
_atom_site_type_symbol
_atom_site_fract_x
_atom_site_fract_y
_atom_site_fract_z
_atom_site_U_iso_or_equiv
_atom_site_adp_type
_atom_site_occupancy
_atom_site_site_symmetry_order
_atom_site_calc_flag
_atom_site_refinement_flags_posn
_atom_site_refinement_flags_adp
V1 V 0.2230(2) 0.4604(4) 0.3149(2) 0.0467(12) Uani 1 1 d . .
Cl1 Cl 0.3171(4) 0.6886(6) 0.3931(4) 0.0512(17) Uani 1 1 d . .
O2 O 0.1356(9) 0.4594(17) 0.3623(8) 0.041(3) Uani 1 1 d . .
O1 O 0.3064(8) 0.4204(15) 0.2608(9) 0.041(4) Uani 1 1 d . .
O3 O 0.1251(10) 0.4871(18) 0.2168(9) 0.057(4) Uani 1 1 d . U
O4 O 0.1621(9) 0.6473(16) 0.2494(9) 0.053(4) Uani 1 1 d . .
C11 C 0.2796(15) 0.366(3) 0.1865(14) 0.036(5) Uani 1 1 d . U
N2 N 0.3302(12) 0.312(2) 0.4268(12) 0.042(5) Uani 1 1 d . U
C61 C -0.2662(15) 0.224(3) 0.2598(15) 0.048(6) Uani 1 1 d . .
N1 N 0.1707(11) 0.186(2) 0.2872(11) 0.044(4) Uani 1 1 d . U
C15 C 0.1856(16) 0.150(3) 0.0938(15) 0.048(6) Uani 1 1 d . .
H15 H 0.146966 0.050320 0.083838 0.058 Uiso 1 1 calc R U
C24 C -0.1586(17) 0.289(3) 0.2857(13) 0.044(6) Uani 1 1 d . .
C3 C 0.3160(14) 0.066(2) 0.5076(13) 0.035(6) Uani 1 1 d . .
H3A H 0.364875 -0.026698 0.524274 0.042 Uiso 1 1 calc R U
H3B H 0.254634 0.023781 0.511388 0.042 Uiso 1 1 calc R U
C51 C 0.0002(16) 0.656(2) 0.4165(13) 0.044(6) Uani 1 1 d . .
C23 C -0.1245(17) 0.426(3) 0.3391(13) 0.054(6) Uani 1 1 d . .
H23 H -0.167170 0.480762 0.359947 0.064 Uiso 1 1 calc R U
C12 C 0.2952(15) 0.444(3) 0.1204(18) 0.055(6) Uani 1 1 d . .
C17 C 0.2237(16) 0.108(3) 0.2379(15) 0.050(6) Uani 1 1 d . .
H17A H 0.292711 0.089772 0.274155 0.060 Uiso 1 1 calc R U
H17B H 0.194742 -0.004701 0.219441 0.060 Uiso 1 1 calc R U
C64 C -0.3262(16) 0.297(3) 0.3078(15) 0.069(8) Uani 1 1 d . .
H64A H -0.332809 0.419410 0.300061 0.103 Uiso 1 1 calc R U
H64B H -0.292128 0.271665 0.365201 0.103 Uiso 1 1 calc R U
H64C H -0.391276 0.244698 0.288394 0.103 Uiso 1 1 calc R U
C27 C 0.0653(12) 0.183(3) 0.2390(13) 0.046(6) Uani 1 1 d . .
H27A H 0.044080 0.064113 0.227345 0.056 Uiso 1 1 calc R U
H27B H 0.053722 0.239569 0.186939 0.056 Uiso 1 1 calc R U
C6 C 0.4340(13) 0.322(3) 0.4415(13) 0.041(5) Uani 1 1 d . U
H6A H 0.470301 0.283734 0.497563 0.049 Uiso 1 1 calc R U
H6B H 0.450050 0.442521 0.439106 0.049 Uiso 1 1 calc R U
C5 C 0.3177(18) 0.367(3) 0.4992(13) 0.053(7) Uani 1 1 d . .
H5A H 0.247958 0.392168 0.487462 0.063 Uiso 1 1 calc R U
H5B H 0.356436 0.470549 0.520592 0.063 Uiso 1 1 calc R U
C21 C 0.043(2) 0.407(3) 0.3347(14) 0.054(7) Uani 1 1 d . .
C1 C 0.1970(14) 0.100(3) 0.3677(13) 0.048(6) Uani 1 1 d . U
H1A H 0.153523 0.145790 0.393393 0.057 Uiso 1 1 calc R U
H1B H 0.182197 -0.021628 0.357947 0.057 Uiso 1 1 calc R U
C25 C -0.0944(16) 0.214(3) 0.2546(14) 0.051(6) Uani 1 1 d . .
H25 H -0.116570 0.124782 0.216840 0.062 Uiso 1 1 calc R U
C14 C 0.1945(16) 0.225(3) 0.0265(15) 0.056(6) Uani 1 1 d . .
C7 C 0.4781(16) 0.219(3) 0.3848(16) 0.073(8) Uani 1 1 d . .
H7A H 0.484767 0.099225 0.399830 0.109 Uiso 1 1 calc R U
H7B H 0.542354 0.265269 0.391795 0.109 Uiso 1 1 calc R U
H7C H 0.433738 0.230614 0.328358 0.109 Uiso 1 1 calc R U
C53 C -0.0038(18) 0.796(3) 0.3520(15) 0.071(8) Uani 1 1 d . .
H53A H 0.016878 0.905139 0.379045 0.107 Uiso 1 1 calc R U
H53B H -0.070870 0.805519 0.312225 0.107 Uiso 1 1 calc R U
H53C H 0.040044 0.764004 0.324862 0.107 Uiso 1 1 calc R U
C22 C -0.0242(18) 0.484(3) 0.3624(14) 0.059(7) Uani 1 1 d . U
C2 C 0.2979(14) 0.117(2) 0.4251(13) 0.039(5) Uani 1 1 d . U
H2 H 0.340651 0.046780 0.405192 0.046 Uiso 1 1 calc R U
C26 C 0.0001(17) 0.270(3) 0.2783(13) 0.046(6) Uani 1 1 d . .
C62 C -0.319(2) 0.253(3) 0.1721(14) 0.078(8) Uani 1 1 d . .
H62A H -0.281574 0.202082 0.142673 0.117 Uiso 1 1 calc R U
H62B H -0.325655 0.374561 0.161313 0.117 Uiso 1 1 calc R U
H62C H -0.383763 0.200684 0.154326 0.117 Uiso 1 1 calc R U
C52 C 0.0972(16) 0.657(3) 0.4826(13) 0.063(7) Uani 1 1 d . U
H52A H 0.106269 0.763841 0.512362 0.095 Uiso 1 1 calc R U
H52B H 0.148158 0.645696 0.460450 0.095 Uiso 1 1 calc R U
H52C H 0.101662 0.562465 0.519092 0.095 Uiso 1 1 calc R U
C54 C -0.0765(13) 0.693(3) 0.4546(14) 0.054(6) Uani 1 1 d . .
H54A H -0.081517 0.594902 0.486130 0.081 Uiso 1 1 calc R U
H54B H -0.140301 0.715184 0.411804 0.081 Uiso 1 1 calc R U
H54C H -0.055918 0.792146 0.489776 0.081 Uiso 1 1 calc R U
C16 C 0.2235(14) 0.200(3) 0.1689(15) 0.047(6) Uani 1 1 d . .
C4 C 0.3540(17) 0.219(3) 0.5628(12) 0.061(7) Uani 1 1 d . .
H4A H 0.426214 0.217551 0.589701 0.073 Uiso 1 1 calc R U
H4B H 0.324494 0.226312 0.603821 0.073 Uiso 1 1 calc R U
C13 C 0.2554(13) 0.384(3) 0.0445(16) 0.048(6) Uani 1 1 d . U
H13 H 0.265761 0.442591 0.002226 0.057 Uiso 1 1 calc R U
C41 C 0.1485(19) 0.180(3) -0.0605(13) 0.067(7) Uani 1 1 d . .
C44 C 0.107(2) -0.010(4) -0.0718(18) 0.097(10) Uani 1 1 d . .
H44A H 0.159797 -0.088605 -0.043705 0.145 Uiso 1 1 calc R U
H44B H 0.078587 -0.037831 -0.129211 0.145 Uiso 1 1 calc R U
H44C H 0.055764 -0.018499 -0.049313 0.145 Uiso 1 1 calc R U
C43 C 0.066(2) 0.300(4) -0.1058(17) 0.093(10) Uani 1 1 d . .
H43A H 0.010267 0.280539 -0.089845 0.140 Uiso 1 1 calc R U
H43B H 0.045516 0.281537 -0.163860 0.140 Uiso 1 1 calc R U
H43C H 0.088568 0.417333 -0.093045 0.140 Uiso 1 1 calc R U
C42 C 0.227(2) 0.174(4) -0.102(2) 0.123(13) Uani 1 1 d . .
H42A H 0.259765 0.284285 -0.095300 0.185 Uiso 1 1 calc R U
H42B H 0.193712 0.149544 -0.159421 0.185 Uiso 1 1 calc R U
H42C H 0.275476 0.086212 -0.076552 0.185 Uiso 1 1 calc R U
C63 C -0.261(2) 0.028(3) 0.271(2) 0.108(12) Uani 1 1 d . .
H63A H -0.326550 -0.020045 0.245688 0.162 Uiso 1 1 calc R U
H63B H -0.234890 0.001661 0.328891 0.162 Uiso 1 1 calc R U
H63C H -0.217810 -0.019699 0.246534 0.162 Uiso 1 1 calc R U
C33 C 0.3875(19) 0.666(3) 0.0705(16) 0.084(8) Uani 1 1 d . U
H33A H 0.429847 0.766120 0.086801 0.126 Uiso 1 1 calc R U
H33B H 0.325986 0.696901 0.026784 0.126 Uiso 1 1 calc R U
H33C H 0.420502 0.577844 0.051973 0.126 Uiso 1 1 calc R U
C31 C 0.3671(18) 0.604(2) 0.1388(15) 0.051(7) Uani 1 1 d . .
C32 C 0.4659(18) 0.564(3) 0.2090(19) 0.090(9) Uani 1 1 d . U
H32A H 0.502322 0.480581 0.191068 0.135 Uiso 1 1 calc R U
H32B H 0.452916 0.518198 0.254765 0.135 Uiso 1 1 calc R U
H32C H 0.504537 0.667858 0.225510 0.135 Uiso 1 1 calc R U
C34 C 0.315(2) 0.758(3) 0.1701(18) 0.093(9) Uani 1 1 d . U
H34A H 0.358793 0.855953 0.185465 0.140 Uiso 1 1 calc R U
H34B H 0.301280 0.719427 0.216658 0.140 Uiso 1 1 calc R U
H34C H 0.253406 0.790404 0.126636 0.140 Uiso 1 1 calc R U

loop_
_atom_site_aniso_label
_atom_site_aniso_U_11
_atom_site_aniso_U_22
_atom_site_aniso_U_33
_atom_site_aniso_U_23
_atom_site_aniso_U_13
_atom_site_aniso_U_12
V1 0.046(2) 0.0186(17) 0.078(3) 0.003(2) 0.027(2) -0.0014(17)
Cl1 0.045(3) 0.019(2) 0.086(5) -0.004(3) 0.021(3) -0.009(2)
O2 0.032(7) 0.019(6) 0.069(10) -0.011(9) 0.015(7) -0.013(7)
O1 0.033(7) 0.022(8) 0.052(10) -0.009(7) -0.003(7) -0.009(6)
O3 0.076(8) 0.025(7) 0.065(9) -0.020(7) 0.022(7) -0.015(7)
O4 0.041(9) 0.027(8) 0.113(13) 0.015(9) 0.054(9) 0.019(6)
C11 0.038(10) 0.032(9) 0.020(10) -0.004(9) -0.010(8) 0.000(8)
N2 0.029(10) 0.015(7) 0.089(15) -0.015(10) 0.031(10) -0.006(7)
C61 0.037(13) 0.030(12) 0.075(18) -0.004(13) 0.018(12) 0.001(10)
N1 0.028(8) 0.035(8) 0.071(10) -0.007(9) 0.020(7) -0.011(7)
C15 0.053(14) 0.029(12) 0.051(17) 0.003(13) 0.007(13) 0.023(10)
C24 0.061(16) 0.031(12) 0.048(15) 0.005(12) 0.031(13) -0.014(11)
C3 0.026(11) 0.024(11) 0.045(15) 0.015(10) 0.002(10) 0.005(8)
C51 0.076(16) 0.014(10) 0.039(14) -0.003(10) 0.018(13) -0.011(10)
C23 0.077(17) 0.030(14) 0.056(16) 0.002(12) 0.027(13) 0.006(12)
C12 0.045(14) 0.028(12) 0.09(2) 0.000(17) 0.021(14) 0.019(11)
C17 0.057(15) 0.019(10) 0.084(19) 0.005(13) 0.036(14) 0.020(10)
C64 0.043(15) 0.055(16) 0.11(2) -0.005(16) 0.032(16) -0.007(12)
C27 0.021(11) 0.039(12) 0.065(15) -0.014(13) 0.000(10) 0.011(10)
C6 0.030(10) 0.032(8) 0.064(12) 0.010(9) 0.023(9) -0.001(7)
C5 0.084(18) 0.042(14) 0.028(14) -0.017(12) 0.016(13) -0.007(12)
C21 0.10(2) 0.024(12) 0.044(16) 0.008(11) 0.033(15) 0.029(13)
C1 0.043(10) 0.032(9) 0.059(11) 0.000(9) 0.009(9) 0.018(8)
C25 0.053(15) 0.026(11) 0.073(18) -0.002(13) 0.022(14) -0.017(11)
C14 0.060(15) 0.057(16) 0.055(18) 0.001(15) 0.028(13) -0.023(13)
C7 0.060(15) 0.016(10) 0.15(3) -0.019(15) 0.047(16) -0.005(11)
C53 0.077(19) 0.024(12) 0.11(2) 0.002(14) 0.037(17) 0.002(11)
C22 0.077(17) 0.020(12) 0.066(17) 0.013(13) 0.010(14) -0.012(12)
C2 0.038(10) 0.018(8) 0.045(11) 0.000(9) -0.001(8) 0.013(7)
C26 0.057(16) 0.040(13) 0.057(16) 0.012(12) 0.040(13) -0.008(11)
C62 0.10(2) 0.062(18) 0.054(18) -0.004(16) 0.009(16) -0.007(15)
C52 0.073(15) 0.054(14) 0.061(14) -0.042(13) 0.025(13) -0.015(12)
C54 0.041(13) 0.041(12) 0.098(18) -0.024(15) 0.047(13) 0.001(11)
C16 0.042(13) 0.026(11) 0.043(15) -0.015(14) -0.015(12) 0.012(10)
C4 0.100(19) 0.026(12) 0.034(14) 0.011(12) 0.000(13) 0.012(12)
C13 0.012(11) 0.067(16) 0.069(18) -0.002(15) 0.021(12) 0.007(10)
C41 0.10(2) 0.046(15) 0.025(14) 0.009(14) -0.008(13) -0.008(15)
C44 0.12(2) 0.058(19) 0.11(2) -0.034(19) 0.033(18) 0.028(17)
C43 0.12(3) 0.057(17) 0.09(2) 0.018(18) 0.022(19) 0.005(17)
C42 0.16(3) 0.10(3) 0.17(3) -0.01(3) 0.13(3) 0.01(3)
C63 0.11(2) 0.022(12) 0.17(3) 0.003(18) 0.03(2) -0.022(14)
C33 0.118(18) 0.042(14) 0.124(19) 0.012(15) 0.082(16) -0.010(13)
C31 0.087(18) 0.017(10) 0.070(18) -0.023(13) 0.052(16) -0.015(11)
C32 0.071(16) 0.050(15) 0.15(2) 0.016(15) 0.044(16) 0.000(12)
C34 0.107(18) 0.035(13) 0.15(2) -0.018(15) 0.057(16) 0.008(13)

loop_
_atom_type_symbol
_atom_type_description
_atom_type_scat_dispersion_real
_atom_type_scat_dispersion_imag
_atom_type_scat_source
C C 0.0033 0.0016 'International Tables Vol C Tables 4.2.6.8 and 6.1.1.4'
H H 0.0000 0.0000 'International Tables Vol C Tables 4.2.6.8 and 6.1.1.4'
N N 0.0061 0.0033 'International Tables Vol C Tables 4.2.6.8 and 6.1.1.4'
O O 0.0106 0.0060 'International Tables Vol C Tables 4.2.6.8 and 6.1.1.4'
Cl Cl 0.1484 0.1585 'International Tables Vol C Tables 4.2.6.8 and 6.1.1.4'
V V 0.3005 0.5294 'International Tables Vol C Tables 4.2.6.8 and 6.1.1.4'

loop_
_geom_angle_atom_site_label_1
_geom_angle_atom_site_label_2
_geom_angle_atom_site_label_3
_geom_angle
O2 V1 O3 90.6(6)
O2 V1 O1 169.4(6)
O3 V1 O1 87.4(6)
O2 V1 O4 92.3(6)
O3 V1 O4 44.8(6)
O1 V1 O4 93.5(6)
O2 V1 N1 81.7(6)
O3 V1 N1 79.7(6)
O1 V1 N1 87.8(5)
O4 V1 N1 124.3(7)
O2 V1 N2 88.0(6)
O3 V1 N2 156.6(6)
O1 V1 N2 89.8(6)
O4 V1 N2 158.6(6)
N1 V1 N2 77.0(6)
O2 V1 Cl1 95.1(5)
O3 V1 Cl1 123.7(5)
O1 V1 Cl1 94.7(4)
O4 V1 Cl1 79.0(5)
N1 V1 Cl1 156.5(5)
N2 V1 Cl1 79.7(4)
C21 O2 V1 130.3(13)
C11 O1 V1 125.5(12)
O4 O3 V1 70.3(8)
O3 O4 V1 64.9(8)
O1 C11 C12 128(2)
O1 C11 C16 115(2)
C12 C11 C16 116(2)
C5 N2 C6 107.8(17)
C5 N2 C2 99.7(17)
C6 N2 C2 109.7(15)
C5 N2 V1 110.1(13)
C6 N2 V1 116.8(13)
C2 N2 V1 111.4(12)
C62 C61 C63 106(2)
C62 C61 C24 109.2(19)
C63 C61 C24 106.9(18)
C62 C61 C64 110.6(19)
C63 C61 C64 108(2)
C24 C61 C64 116.1(19)
C27 N1 C1 113.1(15)
C27 N1 C17 108.6(17)
C1 N1 C17 112.1(16)
C27 N1 V1 109.5(13)
C1 N1 V1 105.8(12)
C17 N1 V1 107.7(12)
C16 C15 C14 128(2)
C16 C15 H15 115.8
C14 C15 H15 115.8
C25 C24 C23 118(2)
C25 C24 C61 120.6(19)
C23 C24 C61 121(2)
C2 C3 C4 108.6(16)
C2 C3 H3A 110.0
C4 C3 H3A 110.0
C2 C3 H3B 110.0
C4 C3 H3B 110.0
H3A C3 H3B 108.4
C52 C51 C54 107.0(18)
C52 C51 C53 110.0(18)
C54 C51 C53 111.0(18)
C52 C51 C22 114.4(17)
C54 C51 C22 112.6(18)
C53 C51 C22 102.0(16)
C24 C23 C22 120(2)
C24 C23 H23 119.9
C22 C23 H23 119.9
C13 C12 C11 123(2)
C13 C12 C31 119(2)
C11 C12 C31 118(2)
C16 C17 N1 117.9(17)
C16 C17 H17A 107.8
N1 C17 H17A 107.8
C16 C17 H17B 107.8
N1 C17 H17B 107.8
H17A C17 H17B 107.2
C61 C64 H64A 109.5
C61 C64 H64B 109.5
H64A C64 H64B 109.5
C61 C64 H64C 109.5
H64A C64 H64C 109.5
H64B C64 H64C 109.5
N1 C27 C26 115.4(18)
N1 C27 H27A 108.4
C26 C27 H27A 108.4
N1 C27 H27B 108.4
C26 C27 H27B 108.4
H27A C27 H27B 107.5
N2 C6 C7 120.4(17)
N2 C6 H6A 107.2
C7 C6 H6A 107.2
N2 C6 H6B 107.2
C7 C6 H6B 107.2
H6A C6 H6B 106.9
N2 C5 C4 107.6(18)
N2 C5 H5A 110.2
C4 C5 H5A 110.2
N2 C5 H5B 110.2
C4 C5 H5B 110.2
H5A C5 H5B 108.5
O2 C21 C22 120(2)
O2 C21 C26 127(2)
C22 C21 C26 113(2)
C2 C1 N1 117.5(18)
C2 C1 H1A 107.9
N1 C1 H1A 107.9
C2 C1 H1B 107.9
N1 C1 H1B 107.9
H1A C1 H1B 107.2
C26 C25 C24 120(2)
C26 C25 H25 119.8
C24 C25 H25 119.8
C15 C14 C41 131(2)
C15 C14 C13 114(2)
C41 C14 C13 115(2)
C6 C7 H7A 109.5
C6 C7 H7B 109.5
H7A C7 H7B 109.5
C6 C7 H7C 109.5
H7A C7 H7C 109.5
H7B C7 H7C 109.5
C51 C53 H53A 109.5
C51 C53 H53B 109.5
H53A C53 H53B 109.5
C51 C53 H53C 109.5
H53A C53 H53C 109.5
H53B C53 H53C 109.5
C21 C22 C23 123(2)
C21 C22 C51 123(2)
C23 C22 C51 114(2)
C3 C2 C1 115.9(19)
C3 C2 N2 107.8(18)
C1 C2 N2 108.2(16)
C3 C2 H2 108.2
C1 C2 H2 108.2
N2 C2 H2 108.2
C25 C26 C21 125(2)
C25 C26 C27 117(2)
C21 C26 C27 117.6(19)
C61 C62 H62A 109.5
C61 C62 H62B 109.5
H62A C62 H62B 109.5
C61 C62 H62C 109.5
H62A C62 H62C 109.5
H62B C62 H62C 109.5
C51 C52 H52A 109.5
C51 C52 H52B 109.5
H52A C52 H52B 109.5
C51 C52 H52C 109.5
H52A C52 H52C 109.5
H52B C52 H52C 109.5
C51 C54 H54A 109.5
C51 C54 H54B 109.5
H54A C54 H54B 109.5
C51 C54 H54C 109.5
H54A C54 H54C 109.5
H54B C54 H54C 109.5
C15 C16 C17 127(2)
C15 C16 C11 117(2)
C17 C16 C11 116(2)
C3 C4 C5 100.3(14)
C3 C4 H4A 111.7
C5 C4 H4A 111.7
C3 C4 H4B 111.7
C5 C4 H4B 111.7
H4A C4 H4B 109.5
C12 C13 C14 120(2)
C12 C13 H13 119.9
C14 C13 H13 119.9
C14 C41 C43 111(2)
C14 C41 C42 112(2)
C43 C41 C42 110(2)
C14 C41 C44 111(2)
C43 C41 C44 109(2)
C42 C41 C44 103(2)
C41 C44 H44A 109.5
C41 C44 H44B 109.5
H44A C44 H44B 109.5
C41 C44 H44C 109.5
H44A C44 H44C 109.5
H44B C44 H44C 109.5
C41 C43 H43A 109.5
C41 C43 H43B 109.5
H43A C43 H43B 109.5
C41 C43 H43C 109.5
H43A C43 H43C 109.5
H43B C43 H43C 109.5
C41 C42 H42A 109.5
C41 C42 H42B 109.5
H42A C42 H42B 109.5
C41 C42 H42C 109.5
H42A C42 H42C 109.5
H42B C42 H42C 109.5
C61 C63 H63A 109.5
C61 C63 H63B 109.5
H63A C63 H63B 109.5
C61 C63 H63C 109.5
H63A C63 H63C 109.5
H63B C63 H63C 109.5
C31 C33 H33A 109.5
C31 C33 H33B 109.5
H33A C33 H33B 109.5
C31 C33 H33C 109.5
H33A C33 H33C 109.5
H33B C33 H33C 109.5
C33 C31 C32 109(2)
C33 C31 C12 115(2)
C32 C31 C12 110.4(19)
C33 C31 C34 108(2)
C32 C31 C34 107(2)
C12 C31 C34 107.1(18)
C31 C32 H32A 109.5
C31 C32 H32B 109.5
H32A C32 H32B 109.5
C31 C32 H32C 109.5
H32A C32 H32C 109.5
H32B C32 H32C 109.5
C31 C34 H34A 109.5
C31 C34 H34B 109.5
H34A C34 H34B 109.5
C31 C34 H34C 109.5
H34A C34 H34C 109.5
H34B C34 H34C 109.5

loop_
_geom_bond_atom_site_label_1
_geom_bond_atom_site_label_2
_geom_bond_distance
V1 O2 1.757(13)
V1 O3 1.782(15)
V1 O1 1.826(15)
V1 O4 1.852(13)
V1 N1 2.250(17)
V1 N2 2.299(19)
V1 Cl1 2.334(6)
O2 C21 1.31(3)
O1 C11 1.29(2)
O3 O4 1.386(18)
C11 C12 1.40(3)
C11 C16 1.49(3)
N2 C5 1.42(3)
N2 C6 1.43(2)
N2 C2 1.58(2)
C61 C62 1.46(3)
C61 C63 1.53(3)
C61 C24 1.53(3)
C61 C64 1.53(3)
N1 C27 1.44(2)
N1 C1 1.47(2)
N1 C17 1.49(2)
C15 C16 1.28(3)
C15 C14 1.37(3)
C15 H15 0.9300
C24 C25 1.37(3)
C24 C23 1.38(3)
C3 C2 1.43(3)
C3 C4 1.50(3)
C3 H3A 0.9700
C3 H3B 0.9700
C51 C52 1.44(3)
C51 C54 1.52(3)
C51 C53 1.55(3)
C51 C22 1.60(3)
C23 C22 1.42(3)
C23 H23 0.9300
C12 C13 1.32(3)
C12 C31 1.57(3)
C17 C16 1.40(3)
C17 H17A 0.9700
C17 H17B 0.9700
C64 H64A 0.9600
C64 H64B 0.9600
C64 H64C 0.9600
C27 C26 1.52(3)
C27 H27A 0.9700
C27 H27B 0.9700
C6 C7 1.59(3)
C6 H6A 0.9700
C6 H6B 0.9700
C5 C4 1.55(3)
C5 H5A 0.9700
C5 H5B 0.9700
C21 C22 1.38(3)
C21 C26 1.42(3)
C1 C2 1.43(3)
C1 H1A 0.9700
C1 H1B 0.9700
C25 C26 1.34(3)
C25 H25 0.9300
C14 C41 1.46(3)
C14 C13 1.48(3)
C7 H7A 0.9600
C7 H7B 0.9600
C7 H7C 0.9600
C53 H53A 0.9600
C53 H53B 0.9600
C53 H53C 0.9600
C2 H2 0.9800
C62 H62A 0.9600
C62 H62B 0.9600
C62 H62C 0.9600
C52 H52A 0.9600
C52 H52B 0.9600
C52 H52C 0.9600
C54 H54A 0.9600
C54 H54B 0.9600
C54 H54C 0.9600
C4 H4A 0.9700
C4 H4B 0.9700
C13 H13 0.9300
C41 C43 1.49(3)
C41 C42 1.56(3)
C41 C44 1.57(4)
C44 H44A 0.9600
C44 H44B 0.9600
C44 H44C 0.9600
C43 H43A 0.9600
C43 H43B 0.9600
C43 H43C 0.9600
C42 H42A 0.9600
C42 H42B 0.9600
C42 H42C 0.9600
C63 H63A 0.9600
C63 H63B 0.9600
C63 H63C 0.9600
C33 C31 1.42(3)
C33 H33A 0.9600
C33 H33B 0.9600
C33 H33C 0.9600
C31 C32 1.53(3)
C31 C34 1.62(3)
C32 H32A 0.9600
C32 H32B 0.9600
C32 H32C 0.9600
C34 H34A 0.9600
C34 H34B 0.9600
C34 H34C 0.9600

loop_
_geom_torsion_atom_site_label_1
_geom_torsion_atom_site_label_2
_geom_torsion_atom_site_label_3
_geom_torsion_atom_site_label_4
_geom_torsion
O3 V1 O2 C21 30.6(17)
O1 V1 O2 C21 -48(4)
O4 V1 O2 C21 75.3(17)
N1 V1 O2 C21 -49.0(16)
N2 V1 O2 C21 -126.1(17)
Cl1 V1 O2 C21 154.4(16)
O2 V1 O1 C11 55(4)
O3 V1 O1 C11 -23.9(15)
O4 V1 O1 C11 -68.3(15)
N1 V1 O1 C11 55.9(15)
N2 V1 O1 C11 132.9(15)
Cl1 V1 O1 C11 -147.5(14)
O2 V1 O3 O4 92.7(9)
O1 V1 O3 O4 -97.6(8)
N1 V1 O3 O4 174.2(9)
N2 V1 O3 O4 179.1(14)
Cl1 V1 O3 O4 -3.7(10)
O2 V1 O4 O3 -88.5(9)
O1 V1 O4 O3 82.7(9)
N1 V1 O4 O3 -7.0(11)
N2 V1 O4 O3 -179.0(15)
Cl1 V1 O4 O3 176.8(9)
V1 O1 C11 C12 123(2)
V1 O1 C11 C16 -56(2)
C62 C61 C24 C25 -63(3)
C63 C61 C24 C25 51(3)
C64 C61 C24 C25 171(2)
C62 C61 C24 C23 115(2)
C63 C61 C24 C23 -131(2)
C64 C61 C24 C23 -11(3)
C25 C24 C23 C22 -2(3)
C61 C24 C23 C22 -180.0(19)
O1 C11 C12 C13 -173.1(19)
C16 C11 C12 C13 6(3)
O1 C11 C12 C31 10(3)
C16 C11 C12 C31 -171.2(17)
C27 N1 C17 C16 69(2)
C1 N1 C17 C16 -165.9(18)
V1 N1 C17 C16 -50(2)
C1 N1 C27 C26 59(2)
C17 N1 C27 C26 -175.8(17)
V1 N1 C27 C26 -59(2)
C5 N2 C6 C7 161.7(18)
C2 N2 C6 C7 54(2)
V1 N2 C6 C7 -74(2)
C6 N2 C5 C4 -75(2)
C2 N2 C5 C4 39(2)
V1 N2 C5 C4 156.2(14)
V1 O2 C21 C22 -150.2(17)
V1 O2 C21 C26 32(3)
C27 N1 C1 C2 -171.4(18)
C17 N1 C1 C2 65(2)
V1 N1 C1 C2 -51.6(19)
C23 C24 C25 C26 3(3)
C61 C24 C25 C26 -179(2)
C16 C15 C14 C41 -176(2)
C16 C15 C14 C13 -1(3)
O2 C21 C22 C23 -175.7(18)
C26 C21 C22 C23 3(3)
O2 C21 C22 C51 10(3)
C26 C21 C22 C51 -171.7(18)
C24 C23 C22 C21 -1(3)
C24 C23 C22 C51 173.8(19)
C52 C51 C22 C21 -45(3)
C54 C51 C22 C21 -167(2)
C53 C51 C22 C21 74(2)
C52 C51 C22 C23 140(2)
C54 C51 C22 C23 18(2)
C53 C51 C22 C23 -101(2)
C4 C3 C2 C1 -119(2)
C4 C3 C2 N2 2(2)
N1 C1 C2 C3 167.0(16)
N1 C1 C2 N2 46(2)
C5 N2 C2 C3 -26(2)
C6 N2 C2 C3 87(2)
V1 N2 C2 C3 -142.1(13)
C5 N2 C2 C1 100(2)
C6 N2 C2 C1 -146.9(18)
V1 N2 C2 C1 -16(2)
C24 C25 C26 C21 -1(3)
C24 C25 C26 C27 -178.5(18)
O2 C21 C26 C25 176(2)
C22 C21 C26 C25 -2(3)
O2 C21 C26 C27 -6(3)
C22 C21 C26 C27 175.8(18)
N1 C27 C26 C25 -154(2)
N1 C27 C26 C21 28(3)
C14 C15 C16 C17 -171(2)
C14 C15 C16 C11 4(3)
N1 C17 C16 C15 -118(2)
N1 C17 C16 C11 67(3)
O1 C11 C16 C15 172.4(17)
C12 C11 C16 C15 -7(3)
O1 C11 C16 C17 -12(3)
C12 C11 C16 C17 169.1(18)
C2 C3 C4 C5 20(2)
N2 C5 C4 C3 -39(2)
C11 C12 C13 C14 -3(3)
C31 C12 C13 C14 174.8(19)
C15 C14 C13 C12 -1(3)
C41 C14 C13 C12 176(2)
C15 C14 C41 C43 104(3)
C13 C14 C41 C43 -71(3)
C15 C14 C41 C42 -132(3)
C13 C14 C41 C42 52(3)
C15 C14 C41 C44 -18(4)
C13 C14 C41 C44 167(2)
C13 C12 C31 C33 -3(3)
C11 C12 C31 C33 174(2)
C13 C12 C31 C32 -127(2)
C11 C12 C31 C32 50(3)
C13 C12 C31 C34 117(2)
C11 C12 C31 C34 -66(2)
